data_1556231
loop_
_publ_author_name
'Klopfleisch, Maurice'
'Seidel, Raphael A.'
'G\"orls, Helmar'
'Richter, Hannes'
'Beckert, Rainer'
'Imhof, Wolfgang'
'Reiher, Markus'
'Pohnert, Georg'
'Westerhausen, Matthias'

_publ_section_title
;
 Total synthesis and detection of the bilirubin oxidation product
 (Z)-2-(3-ethenyl-4-methyl-5-oxo-1,5-dihydro-2H-pyrrol-2-ylidene)ethanamide
 (Z-BOX A).
;
_journal_issue 17
_journal_name_full 'Organic letters'
_journal_page_first 4608
_journal_page_last 4611
_journal_paper_doi 10.1021/ol402221b
_journal_volume 15
_journal_year 2013
_chemical_formula_moiety 'C10 H10 O4'
_chemical_formula_sum 'C10 H10 O4'
_chemical_formula_weight 194.18
_space_group_IT_number 2
_space_group_name_Hall '-P 1'
_space_group_name_H-M_alt 'P -1'
_symmetry_cell_setting triclinic
_symmetry_space_group_name_Hall '-P 1'
_symmetry_space_group_name_H-M 'P -1'
_atom_sites_solution_hydrogens geom
_atom_sites_solution_primary direct
_atom_sites_solution_secondary difmap
_audit_creation_method SHELXL-97
_cell_angle_alpha 76.256(7)
_cell_angle_beta 81.880(7)
_cell_angle_gamma 79.808(7)
_cell_formula_units_Z 2
_cell_length_a 3.9281(5)
_cell_length_b 9.3038(9)
_cell_length_c 13.2519(11)
_cell_measurement_reflns_used 3100
_cell_measurement_temperature 133(2)
_cell_measurement_theta_max 27.41
_cell_measurement_theta_min 3.49
_cell_volume 460.52(8)
_computing_cell_refinement DENZO
_computing_data_collection COLLECT
_computing_data_reduction DENZO
_computing_molecular_graphics SHELXTL/PC
_computing_publication_material SHELXL-97
_computing_structure_refinement 'SHELXL-97 (Sheldrick, 2008)'
_computing_structure_solution 'SHELXS-97 (Sheldrick, 2008)'
_diffrn_ambient_temperature 133(2)
_diffrn_measured_fraction_theta_full 0.977
_diffrn_measured_fraction_theta_max 0.977
_diffrn_measurement_device_type KappaCCD
_diffrn_measurement_method 'phi- + omega-scan'
_diffrn_radiation_monochromator graphite
_diffrn_radiation_source 'fine-focus sealed tube'
_diffrn_radiation_type MoK\a
_diffrn_radiation_wavelength 0.71073
_diffrn_reflns_av_R_equivalents 0.0331
_diffrn_reflns_av_sigmaI/netI 0.0627
_diffrn_reflns_limit_h_max 5
_diffrn_reflns_limit_h_min -5
_diffrn_reflns_limit_k_max 12
_diffrn_reflns_limit_k_min -11
_diffrn_reflns_limit_l_max 17
_diffrn_reflns_limit_l_min -15
_diffrn_reflns_number 3100
_diffrn_reflns_theta_full 27.41
_diffrn_reflns_theta_max 27.41
_diffrn_reflns_theta_min 3.49
_exptl_absorpt_coefficient_mu 0.109
_exptl_absorpt_correction_type none
_exptl_crystal_colour red-brown
_exptl_crystal_density_diffrn 1.400
_exptl_crystal_density_method 'not measured'
_exptl_crystal_description prism
_exptl_crystal_F_000 204
_exptl_crystal_size_max 0.05
_exptl_crystal_size_mid 0.04
_exptl_crystal_size_min 0.04
_refine_diff_density_max 0.260
_refine_diff_density_min -0.252
_refine_diff_density_rms 0.052
_refine_ls_extinction_method none
_refine_ls_goodness_of_fit_ref 1.045
_refine_ls_hydrogen_treatment refall
_refine_ls_matrix_type full
_refine_ls_number_parameters 167
_refine_ls_number_reflns 2041
_refine_ls_number_restraints 0
_refine_ls_restrained_S_all 1.045
_refine_ls_R_factor_all 0.0755
_refine_ls_R_factor_gt 0.0464
_refine_ls_shift/su_max 0.000
_refine_ls_shift/su_mean 0.000
_refine_ls_structure_factor_coef Fsqd
_refine_ls_weighting_details 'calc w=1/[\s^2^(Fo^2^)+(0.0532P)^2^+0.0466P] where P=(Fo^2^+2Fc^2^)/3'
_refine_ls_weighting_scheme calc
_refine_ls_wR_factor_gt 0.0980
_refine_ls_wR_factor_ref 0.1112
_reflns_number_gt 1482
_reflns_number_total 2041
_reflns_threshold_expression >2sigma(I)
_cod_data_source_file ol402221b_si_001.cif
_cod_data_source_block FO4070
_cod_database_code 1556231

loop_
_symmetry_equiv_pos_as_xyz
'x, y, z'
'-x, -y, -z'

loop_
_atom_site_label
_atom_site_type_symbol
_atom_site_fract_x
_atom_site_fract_y
_atom_site_fract_z
_atom_site_U_iso_or_equiv
_atom_site_adp_type
_atom_site_occupancy
_atom_site_symmetry_multiplicity
_atom_site_calc_flag
O1 O 0.1648(3) 0.62940(12) 0.69710(9) 0.0208(3) Uani 1 1 d
O2 O 0.4311(3) 0.47826(13) 0.83195(10) 0.0296(3) Uani 1 1 d
O3 O -0.2345(3) 0.86074(13) 0.41368(9) 0.0268(3) Uani 1 1 d
O4 O 0.1372(3) 0.66638(12) 0.48991(9) 0.0225(3) Uani 1 1 d
C1 C 0.2457(4) 0.59275(18) 0.79988(13) 0.0220(4) Uani 1 1 d
C2 C 0.0751(4) 0.71429(18) 0.85174(13) 0.0203(4) Uani 1 1 d
C3 C -0.1020(4) 0.81952(18) 0.78024(13) 0.0190(4) Uani 1 1 d
C4 C -0.0460(4) 0.76687(17) 0.68226(12) 0.0178(4) Uani 1 1 d
C5 C 0.1176(5) 0.7066(2) 0.96265(14) 0.0254(4) Uani 1 1 d
H5A H -0.107(6) 0.730(2) 1.0013(18) 0.047(6) Uiso 1 1 d
H5B H 0.275(6) 0.779(3) 0.9689(18) 0.054(7) Uiso 1 1 d
H5C H 0.224(6) 0.608(3) 0.9942(17) 0.043(6) Uiso 1 1 d
C6 C -0.3109(4) 0.96319(18) 0.78959(13) 0.0220(4) Uani 1 1 d
H6 H -0.468(5) 1.004(2) 0.7379(16) 0.029(5) Uiso 1 1 d
C7 C -0.3011(5) 1.0375(2) 0.86195(15) 0.0315(5) Uani 1 1 d
H7A H -0.441(5) 1.136(2) 0.8603(15) 0.028(5) Uiso 1 1 d
H7B H -0.136(6) 1.001(3) 0.9144(19) 0.051(6) Uiso 1 1 d
C8 C -0.1667(4) 0.83615(18) 0.59090(13) 0.0192(4) Uani 1 1 d
H8A H -0.319(5) 0.930(2) 0.5898(13) 0.017(4) Uiso 1 1 d
C9 C -0.0952(4) 0.78928(17) 0.49023(13) 0.0185(4) Uani 1 1 d
C10 C 0.2287(5) 0.6249(2) 0.38928(14) 0.0233(4) Uani 1 1 d
H10A H 0.347(5) 0.704(2) 0.3392(17) 0.036(5) Uiso 1 1 d
H10B H 0.022(5) 0.607(2) 0.3642(15) 0.031(5) Uiso 1 1 d
H10C H 0.393(5) 0.537(2) 0.4047(15) 0.031(5) Uiso 1 1 d

loop_
_atom_site_aniso_label
_atom_site_aniso_U_11
_atom_site_aniso_U_22
_atom_site_aniso_U_33
_atom_site_aniso_U_23
_atom_site_aniso_U_13
_atom_site_aniso_U_12
O1 0.0246(6) 0.0182(6) 0.0178(6) -0.0030(5) -0.0062(5) 0.0032(5)
O2 0.0338(7) 0.0262(6) 0.0241(7) -0.0023(5) -0.0088(6) 0.0082(6)
O3 0.0334(7) 0.0257(6) 0.0208(7) -0.0056(5) -0.0115(5) 0.0045(5)
O4 0.0278(7) 0.0204(6) 0.0171(6) -0.0050(5) -0.0039(5) 0.0044(5)
C1 0.0231(9) 0.0236(9) 0.0176(9) -0.0010(7) -0.0040(7) -0.0025(7)
C2 0.0204(8) 0.0225(8) 0.0172(8) -0.0021(7) -0.0025(7) -0.0036(7)
C3 0.0176(8) 0.0218(8) 0.0183(8) -0.0041(7) -0.0025(7) -0.0047(7)
C4 0.0169(8) 0.0169(8) 0.0194(9) -0.0034(6) -0.0029(7) -0.0019(6)
C5 0.0267(10) 0.0296(10) 0.0191(9) -0.0053(8) -0.0064(8) 0.0012(8)
C6 0.0231(9) 0.0216(8) 0.0190(9) -0.0018(7) -0.0027(7) -0.0007(7)
C7 0.0388(11) 0.0293(10) 0.0260(10) -0.0109(8) -0.0085(9) 0.0068(9)
C8 0.0179(8) 0.0183(8) 0.0209(9) -0.0040(6) -0.0024(7) -0.0014(7)
C9 0.0196(8) 0.0157(7) 0.0200(9) -0.0026(6) -0.0046(7) -0.0020(7)
C10 0.0280(10) 0.0221(9) 0.0197(9) -0.0078(7) -0.0025(8) 0.0013(8)

loop_
_atom_type_symbol
_atom_type_description
_atom_type_scat_dispersion_real
_atom_type_scat_dispersion_imag
_atom_type_scat_source
C C 0.0033 0.0016 'International Tables Vol C Tables 4.2.6.8 and 6.1.1.4'
H H 0.0000 0.0000 'International Tables Vol C Tables 4.2.6.8 and 6.1.1.4'
O O 0.0106 0.0060 'International Tables Vol C Tables 4.2.6.8 and 6.1.1.4'

loop_
_geom_angle_atom_site_label_1
_geom_angle_atom_site_label_2
_geom_angle_atom_site_label_3
_geom_angle
C4 O1 C1 107.66(12)
C9 O4 C10 115.39(12)
O2 C1 O1 120.56(16)
O2 C1 C2 130.84(16)
O1 C1 C2 108.60(13)
C3 C2 C1 107.27(15)
C3 C2 C5 131.99(16)
C1 C2 C5 120.74(14)
C2 C3 C6 130.18(16)
C2 C3 C4 107.58(14)
C6 C3 C4 122.23(14)
C8 C4 O1 123.10(15)
C8 C4 C3 128.00(15)
O1 C4 C3 108.89(12)
C2 C5 H5A 110.4(13)
C2 C5 H5B 111.5(14)
H5A C5 H5B 108.7(19)
C2 C5 H5C 109.9(13)
H5A C5 H5C 109.1(19)
H5B C5 H5C 107.2(18)
C7 C6 C3 126.11(16)
C7 C6 H6 118.9(12)
C3 C6 H6 115.0(12)
C6 C7 H7A 120.8(11)
C6 C7 H7B 121.1(14)
H7A C7 H7B 117.8(18)
C4 C8 C9 128.64(16)
C4 C8 H8A 116.3(10)
C9 C8 H8A 115.1(10)
O3 C9 O4 123.48(15)
O3 C9 C8 121.70(15)
O4 C9 C8 114.80(13)
O4 C10 H10A 109.8(12)
O4 C10 H10B 109.9(12)
H10A C10 H10B 112.8(16)
O4 C10 H10C 103.0(12)
H10A C10 H10C 108.8(17)
H10B C10 H10C 112.2(16)

loop_
_geom_bond_atom_site_label_1
_geom_bond_atom_site_label_2
_geom_bond_distance
O1 C4 1.3827(19)
O1 C1 1.3912(19)
O2 C1 1.201(2)
O3 C9 1.2157(19)
O4 C9 1.3314(19)
O4 C10 1.455(2)
C1 C2 1.474(3)
C2 C3 1.358(2)
C2 C5 1.486(2)
C3 C6 1.462(2)
C3 C4 1.469(2)
C4 C8 1.338(2)
C5 H5A 0.97(3)
C5 H5B 1.02(2)
C5 H5C 0.96(2)
C6 C7 1.317(3)
C6 H6 0.952(19)
C7 H7A 0.97(2)
C7 H7B 0.98(2)
C8 C9 1.475(2)
C8 H8A 0.966(18)
C10 H10A 1.00(2)
C10 H10B 0.97(2)
C10 H10C 0.95(2)
